data_7026489
loop_
_publ_author_name
'Shih, Che-Hsiu'
'Sheu, Chou-Fu'
'Kato, Kenichi'
'Sugimoto, Kunihisa'
'Kim, Jungeun'
'Wang, Yu'
'Takata, Masaki'

_publ_section_title
;
 The photo-induced commensurate modulated structure in site-selective spin
 crossover complex trans-[Fe(abpt)(2)(NCS)(2)].
;
_journal_issue 41
_journal_name_full 'Dalton transactions (Cambridge, England : 2003)'
_journal_page_first 9794
_journal_page_last 9800
_journal_paper_doi 10.1039/c0dt00470g
_journal_volume 39
_journal_year 2010
_chemical_formula_moiety 'C26 H20 Fe N14 S2'
_chemical_formula_sum 'C26 H20 Fe N14 S2'
_chemical_formula_weight 648.53
_chemical_melting_point ?
_chemical_name_common Fe(abpt)2(NCS)2
_chemical_name_systematic
;
?
;
_space_group_IT_number 14
_symmetry_cell_setting monoclinic
_symmetry_space_group_name_Hall '-P 2ybc'
_symmetry_space_group_name_H-M 'P 1 21/c 1'
_atom_sites_solution_hydrogens geom
_atom_sites_solution_primary direct
_atom_sites_solution_secondary difmap
_audit_creation_method SHELXL-97
_cell_angle_alpha 90.00
_cell_angle_beta 90.6837(7)
_cell_angle_gamma 90.00
_cell_formula_units_Z 12
_cell_length_a 16.2090(3)
_cell_length_b 17.350(3)
_cell_length_c 29.5833(7)
_cell_measurement_reflns_used 44314
_cell_measurement_temperature 25(2)
_cell_measurement_theta_max 18.2
_cell_measurement_theta_min 0.96
_cell_volume 8319.0(15)
_computing_cell_refinement 'RAPID AUTO'
_computing_data_collection 'RAPID AUTO'
_computing_data_reduction 'RAPID AUTO'
_computing_structure_refinement 'SHELXL-97 (Sheldrick, 1997)'
_computing_structure_solution 'SHELXS-97 (Sheldrick, 1990)'
_diffrn_ambient_temperature 25(2)
_diffrn_measured_fraction_theta_full 0.998
_diffrn_measured_fraction_theta_max 0.998
_diffrn_measurement_device_type 'Rigaku RAXIS RAPID IP'
_diffrn_measurement_method Oscillation
_diffrn_radiation_monochromator graphite
_diffrn_radiation_source synchrotron
_diffrn_radiation_type synchrotron
_diffrn_radiation_wavelength 0.49590
_diffrn_reflns_av_R_equivalents 0.0390
_diffrn_reflns_av_sigmaI/netI 0.0341
_diffrn_reflns_limit_h_max 27
_diffrn_reflns_limit_h_min -27
_diffrn_reflns_limit_k_max 28
_diffrn_reflns_limit_k_min -28
_diffrn_reflns_limit_l_max 49
_diffrn_reflns_limit_l_min -49
_diffrn_reflns_number 142979
_diffrn_reflns_theta_full 24.41
_diffrn_reflns_theta_max 24.41
_diffrn_reflns_theta_min 0.95
_exptl_absorpt_coefficient_mu 0.390
_exptl_absorpt_correction_T_max 0.901
_exptl_absorpt_correction_T_min 0.829
_exptl_absorpt_correction_type empirical
_exptl_absorpt_process_details 'Multi-scan (2001 Higashi)'
_exptl_crystal_colour red
_exptl_crystal_density_diffrn 1.553
_exptl_crystal_density_meas ?
_exptl_crystal_density_method 'not measured'
_exptl_crystal_description block
_exptl_crystal_F_000 3984
_exptl_crystal_size_max 0.10
_exptl_crystal_size_mid 0.08
_exptl_crystal_size_min 0.05
_refine_diff_density_max 1.782
_refine_diff_density_min -0.662
_refine_diff_density_rms 0.099
_refine_ls_extinction_method none
_refine_ls_goodness_of_fit_ref 1.033
_refine_ls_hydrogen_treatment mixed
_refine_ls_matrix_type full
_refine_ls_number_parameters 1201
_refine_ls_number_reflns 40251
_refine_ls_number_restraints 0
_refine_ls_restrained_S_all 1.033
_refine_ls_R_factor_all 0.0537
_refine_ls_R_factor_gt 0.0377
_refine_ls_shift/su_max 0.005
_refine_ls_shift/su_mean 0.000
_refine_ls_structure_factor_coef Fsqd
_refine_ls_weighting_details 'calc w=1/[\s^2^(Fo^2^)+(0.0570P)^2^+0.6886P] where P=(Fo^2^+2Fc^2^)/3'
_refine_ls_weighting_scheme calc
_refine_ls_wR_factor_gt 0.0961
_refine_ls_wR_factor_ref 0.1033
_reflns_number_gt 31087
_reflns_number_total 40251
_reflns_threshold_expression >2sigma(I)
_cod_data_source_file c0dt00470g.txt
_cod_data_source_block pi
_cod_depositor_comments
;
The following automatic conversions were performed:

'_chemical_melting_point' value 'not measured' was changed to '?' -
the value is undefined or not
given.

'_exptl_absorpt_correction_type' value 'Empirical' changed to
'empirical' according to
/home/saulius/struct/CIF-dictionaries/cif_core.dic dictionary named
'cif_core.dic' version 2.4.2 from 2011-04-26.

Automatic conversion script
Id: cif_fix_values 1891 2012-01-12 08:04:46Z andrius 

The following automatic conversions were performed:

'_exptl_crystal_density_meas' value 'not measured' was changed to '?'
- the value is perceived as not measured.

Automatic conversion script
Id: cif_fix_values 3008 2015-01-20 13:52:24Z robertas 
;
_cod_original_cell_volume 8318.8(15)
_cod_database_code 7026489

loop_
_symmetry_equiv_pos_as_xyz
'x, y, z'
'-x, y+1/2, -z+1/2'
'-x, -y, -z'
'x, -y-1/2, z-1/2'

loop_
_atom_site_label
_atom_site_type_symbol
_atom_site_fract_x
_atom_site_fract_y
_atom_site_fract_z
_atom_site_U_iso_or_equiv
_atom_site_adp_type
_atom_site_occupancy
_atom_site_symmetry_multiplicity
_atom_site_calc_flag
_atom_site_refinement_flags
Fe11 Fe 1.0000 0.5000 0.0000 0.01017(3) Uani 1 2 d S
S1 S 0.919983(18) 0.258525(16) -0.072637(9) 0.01852(5) Uani 1 1 d .
N1 N 1.09932(5) 0.46242(5) 0.04627(3) 0.01156(13) Uani 1 1 d .
N2 N 0.93781(5) 0.47340(5) 0.06159(3) 0.01173(13) Uani 1 1 d .
N3 N 0.97717(5) 0.38650(5) -0.02371(3) 0.01565(14) Uani 1 1 d .
N4 N 0.85808(5) 0.47181(5) 0.07593(3) 0.01237(13) Uani 1 1 d .
N5 N 0.79793(5) 0.39568(5) 0.18457(3) 0.01449(14) Uani 1 1 d .
N6 N 0.93944(5) 0.42419(5) 0.12937(3) 0.01121(13) Uani 1 1 d .
N7 N 0.96914(5) 0.38584(5) 0.16844(3) 0.01446(14) Uani 1 1 d .
H1N H 0.9296(10) 0.3916(9) 0.1884(5) 0.017 Uiso 1 1 d .
H2N H 0.9695(9) 0.3384(10) 0.1578(5) 0.017 Uiso 1 1 d .
C1 C 1.17982(6) 0.46385(6) 0.03734(3) 0.01351(15) Uani 1 1 d .
H1A H 1.1964 0.4791 0.0087 0.016 Uiso 1 1 calc R
C2 C 1.24021(6) 0.44341(6) 0.06920(3) 0.01527(16) Uani 1 1 d .
H2A H 1.2959 0.4446 0.0619 0.018 Uiso 1 1 calc R
C3 C 1.21529(6) 0.42128(6) 0.11183(3) 0.01567(16) Uani 1 1 d .
H3A H 1.2542 0.4072 0.1337 0.019 Uiso 1 1 calc R
C4 C 1.13177(6) 0.42026(6) 0.12179(3) 0.01401(15) Uani 1 1 d .
H4A H 1.1138 0.4060 0.1503 0.017 Uiso 1 1 calc R
C5 C 1.07570(5) 0.44113(5) 0.08807(3) 0.01139(14) Uani 1 1 d .
C6 C 0.98626(5) 0.44512(5) 0.09380(3) 0.01104(14) Uani 1 1 d .
C7 C 0.85980(5) 0.44137(6) 0.11692(3) 0.01132(14) Uani 1 1 d .
C8 C 0.78688(5) 0.43164(6) 0.14487(3) 0.01195(14) Uani 1 1 d .
C9 C 0.71120(6) 0.46082(6) 0.12993(3) 0.01380(15) Uani 1 1 d .
H9A H 0.7064 0.4861 0.1023 0.017 Uiso 1 1 calc R
C10 C 0.64334(6) 0.45108(6) 0.15747(3) 0.01578(16) Uani 1 1 d .
H10A H 0.5919 0.4702 0.1488 0.019 Uiso 1 1 calc R
C11 C 0.65348(6) 0.41226(7) 0.19825(3) 0.01740(17) Uani 1 1 d .
H11A H 0.6087 0.4039 0.2170 0.021 Uiso 1 1 calc R
C12 C 0.73156(6) 0.38630(7) 0.21046(3) 0.01698(17) Uani 1 1 d .
H12A H 0.7381 0.3611 0.2380 0.020 Uiso 1 1 calc R
C13 C 0.95250(6) 0.33314(6) -0.04391(3) 0.01424(15) Uani 1 1 d .
Fe12 Fe -0.020629(8) 1.003344(8) 0.165674(4) 0.01047(3) Uani 1 1 d .
S2 S 0.068293(17) 0.764104(16) 0.238830(9) 0.01744(5) Uani 1 1 d .
S3 S -0.095994(17) 1.248153(15) 0.094013(9) 0.01726(5) Uani 1 1 d .
N8 N -0.11875(5) 0.95747(5) 0.12156(3) 0.01227(13) Uani 1 1 d .
N9 N 0.04057(5) 0.97693(5) 0.10394(3) 0.01218(13) Uani 1 1 d .
N10 N 0.00600(5) 0.89038(5) 0.19016(3) 0.01580(14) Uani 1 1 d .
N11 N 0.11940(5) 0.98050(5) 0.08824(3) 0.01256(13) Uani 1 1 d .
N12 N 0.17701(5) 0.91023(5) -0.02230(3) 0.01442(14) Uani 1 1 d .
N13 N 0.04001(5) 0.92368(5) 0.03735(3) 0.01126(13) Uani 1 1 d .
N14 N 0.01184(5) 0.88150(5) -0.00067(3) 0.01451(14) Uani 1 1 d .
H4N H 0.0153(9) 0.8341(10) 0.0098(5) 0.017 Uiso 1 1 d .
H3N H 0.0530(9) 0.8862(9) -0.0213(5) 0.017 Uiso 1 1 d .
N15 N 0.08026(5) 1.04195(5) 0.21069(3) 0.01232(13) Uani 1 1 d .
N16 N -0.08073(5) 1.03049(5) 0.22794(3) 0.01210(13) Uani 1 1 d .
N17 N -0.04825(6) 1.11572(5) 0.14177(3) 0.01736(15) Uani 1 1 d .
N18 N -0.15998(5) 1.03386(5) 0.24309(3) 0.01251(13) Uani 1 1 d .
N19 N -0.21434(5) 1.10487(5) 0.35387(3) 0.01449(14) Uani 1 1 d .
N20 N -0.07601(5) 1.07941(5) 0.29589(3) 0.01117(12) Uani 1 1 d .
N21 N -0.04425(5) 1.11578(5) 0.33510(3) 0.01399(14) Uani 1 1 d .
H6N H -0.0392(9) 1.1631(9) 0.3254(5) 0.017 Uiso 1 1 d .
H5N H -0.0836(9) 1.1117(9) 0.3548(5) 0.017 Uiso 1 1 d .
C14 C -0.19872(6) 0.95407(6) 0.13188(3) 0.01375(15) Uani 1 1 d .
H14A H -0.2150 0.9712 0.1602 0.016 Uiso 1 1 calc R
C15 C -0.25858(6) 0.92609(6) 0.10212(3) 0.01523(16) Uani 1 1 d .
H15A H -0.3139 0.9253 0.1102 0.018 Uiso 1 1 calc R
C16 C -0.23406(6) 0.89945(6) 0.06021(3) 0.01540(16) Uani 1 1 d .
H16A H -0.2728 0.8798 0.0398 0.018 Uiso 1 1 calc R
C17 C -0.15116(6) 0.90242(6) 0.04889(3) 0.01394(15) Uani 1 1 d .
H17A H -0.1334 0.8848 0.0210 0.017 Uiso 1 1 calc R
C18 C -0.09549(5) 0.93239(6) 0.08043(3) 0.01170(14) Uani 1 1 d .
C19 C -0.00693(5) 0.94299(5) 0.07315(3) 0.01122(14) Uani 1 1 d .
C20 C 0.11828(5) 0.94769(5) 0.04801(3) 0.01157(14) Uani 1 1 d .
C21 C 0.19031(6) 0.93940(6) 0.01914(3) 0.01196(14) Uani 1 1 d .
C22 C 0.26772(6) 0.96182(6) 0.03529(3) 0.01376(15) Uani 1 1 d .
H22A H 0.2741 0.9833 0.0639 0.017 Uiso 1 1 calc R
C23 C 0.33507(6) 0.95116(6) 0.00747(3) 0.01549(16) Uani 1 1 d .
H23A H 0.3878 0.9653 0.0171 0.019 Uiso 1 1 calc R
C24 C 0.32246(6) 0.91914(6) -0.03499(3) 0.01680(17) Uani 1 1 d .
H24A H 0.3667 0.9104 -0.0541 0.020 Uiso 1 1 calc R
C25 C 0.24268(6) 0.90038(6) -0.04854(3) 0.01680(17) Uani 1 1 d .
H25A H 0.2345 0.8799 -0.0773 0.020 Uiso 1 1 calc R
C26 C 0.03280(6) 0.83782(6) 0.21009(3) 0.01419(15) Uani 1 1 d .
C27 C 0.16047(6) 1.03943(6) 0.20097(3) 0.01396(15) Uani 1 1 d .
H27A H 0.1758 1.0259 0.1718 0.017 Uiso 1 1 calc R
C28 C 0.22210(6) 1.05624(6) 0.23274(3) 0.01540(16) Uani 1 1 d .
H28A H 0.2775 1.0542 0.2249 0.018 Uiso 1 1 calc R
C29 C 0.19934(6) 1.07600(6) 0.27610(3) 0.01547(16) Uani 1 1 d .
H29A H 0.2393 1.0879 0.2978 0.019 Uiso 1 1 calc R
C30 C 0.11599(6) 1.07783(6) 0.28687(3) 0.01428(16) Uani 1 1 d .
H30A H 0.0993 1.0902 0.3159 0.017 Uiso 1 1 calc R
C31 C 0.05848(6) 1.06070(6) 0.25325(3) 0.01186(14) Uani 1 1 d .
C32 C -0.03078(5) 1.05770(5) 0.25986(3) 0.01128(14) Uani 1 1 d .
C33 C -0.15642(6) 1.06375(6) 0.28404(3) 0.01170(14) Uani 1 1 d .
C34 C -0.22849(6) 1.07664(6) 0.31234(3) 0.01254(15) Uani 1 1 d .
C35 C -0.30690(6) 1.05908(6) 0.29552(3) 0.01518(16) Uani 1 1 d .
H35A H -0.3140 1.0380 0.2668 0.018 Uiso 1 1 calc R
C36 C -0.37409(6) 1.07400(7) 0.32274(3) 0.01761(17) Uani 1 1 d .
H36A H -0.4274 1.0631 0.3126 0.021 Uiso 1 1 calc R
C37 C -0.36049(6) 1.10542(7) 0.36522(3) 0.01822(18) Uani 1 1 d .
H37A H -0.4046 1.1172 0.3838 0.022 Uiso 1 1 calc R
C38 C -0.27994(6) 1.11900(6) 0.37964(3) 0.01718(17) Uani 1 1 d .
H38A H -0.2712 1.1388 0.4085 0.021 Uiso 1 1 calc R
C39 C -0.06887(6) 1.17100(6) 0.12230(3) 0.01524(16) Uani 1 1 d .
Fe21 Fe 0.5000 0.5000 0.0000 0.01034(3) Uani 1 2 d S
S4 S 0.428995(15) 0.389564(16) 0.146337(8) 0.01579(4) Uani 1 1 d .
N22 N 0.40952(5) 0.59466(5) 0.00633(3) 0.01239(13) Uani 1 1 d .
N23 N 0.57090(5) 0.59400(5) 0.02688(3) 0.01236(13) Uani 1 1 d .
N24 N 0.47665(5) 0.46621(5) 0.06753(3) 0.01505(14) Uani 1 1 d .
N25 N 0.64699(5) 0.59865(5) 0.04724(3) 0.01271(13) Uani 1 1 d .
N26 N 0.70308(5) 0.74077(5) 0.13176(3) 0.01367(14) Uani 1 1 d .
N27 N 0.56819(5) 0.69172(5) 0.07314(3) 0.01177(13) Uani 1 1 d .
N28 N 0.53618(6) 0.75247(5) 0.09916(3) 0.01604(15) Uani 1 1 d .
H8N H 0.5434(10) 0.7932(10) 0.0820(5) 0.019 Uiso 1 1 d .
H7N H 0.5675(10) 0.7570(9) 0.1236(5) 0.019 Uiso 1 1 d .
C40 C 0.33284(6) 0.59533(6) -0.01093(3) 0.01441(16) Uani 1 1 d .
H40A H 0.3133 0.5512 -0.0254 0.017 Uiso 1 1 calc R
C41 C 0.28114(6) 0.65911(6) -0.00822(3) 0.01564(16) Uani 1 1 d .
H41A H 0.2280 0.6577 -0.0204 0.019 Uiso 1 1 calc R
C42 C 0.31083(6) 0.72478(6) 0.01301(4) 0.01642(17) Uani 1 1 d .
H42A H 0.2777 0.7683 0.0153 0.020 Uiso 1 1 calc R
C43 C 0.39078(6) 0.72524(6) 0.03095(3) 0.01497(16) Uani 1 1 d .
H43A H 0.4119 0.7689 0.0452 0.018 Uiso 1 1 calc R
C44 C 0.43804(6) 0.65898(6) 0.02696(3) 0.01237(14) Uani 1 1 d .
C45 C 0.52392(5) 0.65011(6) 0.04265(3) 0.01184(14) Uani 1 1 d .
C46 C 0.64482(5) 0.65819(5) 0.07483(3) 0.01158(14) Uani 1 1 d .
C47 C 0.71623(6) 0.68501(6) 0.10141(3) 0.01166(14) Uani 1 1 d .
C48 C 0.79386(6) 0.65368(6) 0.09315(3) 0.01328(15) Uani 1 1 d .
H48A H 0.8000 0.6128 0.0731 0.016 Uiso 1 1 calc R
C49 C 0.86166(6) 0.68484(6) 0.11552(3) 0.01517(16) Uani 1 1 d .
H49A H 0.9145 0.6666 0.1100 0.018 Uiso 1 1 calc R
C50 C 0.84915(6) 0.74389(6) 0.14642(3) 0.01609(16) Uani 1 1 d .
H50A H 0.8934 0.7664 0.1617 0.019 Uiso 1 1 calc R
C51 C 0.76905(6) 0.76841(6) 0.15396(3) 0.01526(16) Uani 1 1 d .
H51A H 0.7607 0.8063 0.1757 0.018 Uiso 1 1 calc R
C52 C 0.45733(6) 0.43524(6) 0.10093(3) 0.01317(15) Uani 1 1 d .
Fe22 Fe 0.490546(8) 0.005436(8) 0.161762(5) 0.01061(3) Uani 1 1 d .
S5 S 0.546747(15) -0.115870(15) 0.015328(8) 0.01463(4) Uani 1 1 d .
S6 S 0.410177(16) 0.133350(16) 0.301792(8) 0.01629(5) Uani 1 1 d .
N29 N 0.39713(5) -0.08581(5) 0.17180(3) 0.01278(13) Uani 1 1 d .
N30 N 0.55800(5) -0.08675(5) 0.19412(3) 0.01266(13) Uani 1 1 d .
N31 N 0.51948(5) -0.03816(5) 0.09687(3) 0.01489(14) Uani 1 1 d .
N32 N 0.63449(5) -0.09381(5) 0.21409(3) 0.01314(13) Uani 1 1 d .
N33 N 0.68969(5) -0.24349(5) 0.29431(3) 0.01404(14) Uani 1 1 d .
N34 N 0.55118(5) -0.18120(5) 0.24260(3) 0.01248(13) Uani 1 1 d .
N35 N 0.51445(6) -0.23709(5) 0.27038(3) 0.01588(15) Uani 1 1 d .
H10N H 0.5409(10) -0.2760(10) 0.2657(5) 0.019 Uiso 1 1 d .
H9N H 0.5228(9) -0.2170(9) 0.2992(5) 0.019 Uiso 1 1 d .
N36 N 0.57986(5) 0.10128(5) 0.15187(3) 0.01347(13) Uani 1 1 d .
N37 N 0.42138(5) 0.09334(5) 0.12824(3) 0.01281(13) Uani 1 1 d .
N38 N 0.46252(5) 0.04986(5) 0.22630(3) 0.01609(15) Uani 1 1 d .
N39 N 0.34310(5) 0.09848(5) 0.11089(3) 0.01263(13) Uani 1 1 d .
N40 N 0.27521(6) 0.24662(5) 0.03273(3) 0.01529(14) Uani 1 1 d .
N41 N 0.41718(5) 0.19541(5) 0.08545(3) 0.01277(13) Uani 1 1 d .
N42 N 0.44328(6) 0.26083(5) 0.06138(3) 0.01697(15) Uani 1 1 d .
H11N H 0.4093(10) 0.2653(9) 0.0370(5) 0.020 Uiso 1 1 d .
H12N H 0.4356(10) 0.2977(10) 0.0801(5) 0.020 Uiso 1 1 d .
C53 C 0.32043(6) -0.08638(6) 0.15455(3) 0.01466(16) Uani 1 1 d .
H53A H 0.3019 -0.0432 0.1388 0.018 Uiso 1 1 calc R
C54 C 0.26736(6) -0.14868(6) 0.15919(3) 0.01618(16) Uani 1 1 d .
H54A H 0.2142 -0.1472 0.1470 0.019 Uiso 1 1 calc R
C55 C 0.29529(6) -0.21306(6) 0.18236(3) 0.01634(16) Uani 1 1 d .
H55A H 0.2612 -0.2558 0.1857 0.020 Uiso 1 1 calc R
C56 C 0.37481(6) -0.21334(6) 0.20069(3) 0.01539(16) Uani 1 1 d .
H56A H 0.3947 -0.2560 0.2165 0.018 Uiso 1 1 calc R
C57 C 0.42357(6) -0.14848(6) 0.19486(3) 0.01248(15) Uani 1 1 d .
C58 C 0.50897(6) -0.14013(6) 0.21102(3) 0.01225(14) Uani 1 1 d .
C59 C 0.62976(6) -0.15131(6) 0.24305(3) 0.01204(14) Uani 1 1 d .
C60 C 0.70160(6) -0.18174(6) 0.26803(3) 0.01231(14) Uani 1 1 d .
C61 C 0.77873(6) -0.14858(6) 0.26079(3) 0.01394(15) Uani 1 1 d .
H61A H 0.7838 -0.1041 0.2435 0.017 Uiso 1 1 calc R
C62 C 0.84771(6) -0.18368(6) 0.27994(3) 0.01526(16) Uani 1 1 d .
H62A H 0.9002 -0.1641 0.2749 0.018 Uiso 1 1 calc R
C63 C 0.83681(6) -0.24844(6) 0.30666(3) 0.01587(16) Uani 1 1 d .
H63A H 0.8818 -0.2735 0.3197 0.019 Uiso 1 1 calc R
C64 C 0.75689(6) -0.27503(6) 0.31345(3) 0.01547(16) Uani 1 1 d .
H64A H 0.7498 -0.3172 0.3324 0.019 Uiso 1 1 calc R
C65 C 0.53117(6) -0.06913(6) 0.06237(3) 0.01312(15) Uani 1 1 d .
C66 C 0.65657(6) 0.10489(6) 0.16895(3) 0.01582(16) Uani 1 1 d .
H66A H 0.6760 0.0635 0.1860 0.019 Uiso 1 1 calc R
C67 C 0.70856(6) 0.16754(7) 0.16241(4) 0.01791(18) Uani 1 1 d .
H67A H 0.7615 0.1682 0.1749 0.021 Uiso 1 1 calc R
C68 C 0.67955(6) 0.22896(7) 0.13676(4) 0.01893(18) Uani 1 1 d .
H68A H 0.7131 0.2714 0.1316 0.023 Uiso 1 1 calc R
C69 C 0.59960(6) 0.22650(6) 0.11880(4) 0.01652(17) Uani 1 1 d .
H69A H 0.5789 0.2671 0.1015 0.020 Uiso 1 1 calc R
C70 C 0.55184(6) 0.16192(6) 0.12736(3) 0.01296(15) Uani 1 1 d .
C71 C 0.46559(6) 0.15150(6) 0.11275(3) 0.01255(14) Uani 1 1 d .
C72 C 0.34114(6) 0.16077(6) 0.08538(3) 0.01225(14) Uani 1 1 d .
C73 C 0.26613(6) 0.19143(6) 0.06401(3) 0.01265(15) Uani 1 1 d .
C74 C 0.18971(6) 0.16544(6) 0.07878(3) 0.01443(16) Uani 1 1 d .
H74A H 0.1860 0.1250 0.0993 0.017 Uiso 1 1 calc R
C75 C 0.11934(6) 0.20146(6) 0.06214(3) 0.01585(16) Uani 1 1 d .
H75A H 0.0674 0.1864 0.0718 0.019 Uiso 1 1 calc R
C76 C 0.12770(7) 0.26042(6) 0.03078(3) 0.01730(17) Uani 1 1 d .
H76A H 0.0817 0.2864 0.0196 0.021 Uiso 1 1 calc R
C77 C 0.20623(7) 0.27962(6) 0.01659(3) 0.01735(17) Uani 1 1 d .
H77A H 0.2113 0.3176 -0.0054 0.021 Uiso 1 1 calc R
C78 C 0.44056(6) 0.08392(6) 0.25816(3) 0.01444(16) Uani 1 1 d .

loop_
_atom_site_aniso_label
_atom_site_aniso_U_11
_atom_site_aniso_U_22
_atom_site_aniso_U_33
_atom_site_aniso_U_23
_atom_site_aniso_U_13
_atom_site_aniso_U_12
Fe11 0.00927(7) 0.01103(8) 0.01024(7) 0.00178(6) 0.00102(5) 0.00084(6)
S1 0.02289(12) 0.01481(11) 0.01776(11) 0.00064(8) -0.00432(9) -0.00320(9)
N1 0.0096(3) 0.0122(3) 0.0129(3) 0.0008(2) 0.0013(2) -0.0003(3)
N2 0.0096(3) 0.0137(3) 0.0119(3) 0.0022(3) 0.0013(2) 0.0010(3)
N3 0.0160(3) 0.0146(4) 0.0164(3) 0.0008(3) 0.0001(3) 0.0009(3)
N4 0.0100(3) 0.0148(3) 0.0123(3) 0.0021(3) 0.0015(2) 0.0010(3)
N5 0.0135(3) 0.0181(4) 0.0119(3) 0.0023(3) 0.0020(2) -0.0010(3)
N6 0.0097(3) 0.0131(3) 0.0109(3) 0.0015(2) 0.0000(2) 0.0006(3)
N7 0.0141(3) 0.0179(4) 0.0114(3) 0.0044(3) -0.0009(2) 0.0002(3)
C1 0.0102(3) 0.0153(4) 0.0151(4) 0.0008(3) 0.0015(3) -0.0003(3)
C2 0.0102(3) 0.0181(4) 0.0175(4) 0.0001(3) -0.0002(3) -0.0003(3)
C3 0.0115(3) 0.0191(4) 0.0164(4) 0.0009(3) -0.0018(3) 0.0004(3)
C4 0.0114(3) 0.0175(4) 0.0132(4) 0.0017(3) -0.0008(3) -0.0003(3)
C5 0.0097(3) 0.0122(4) 0.0122(3) 0.0005(3) -0.0003(3) -0.0006(3)
C6 0.0101(3) 0.0128(4) 0.0103(3) 0.0013(3) 0.0005(2) 0.0000(3)
C7 0.0096(3) 0.0131(4) 0.0112(3) 0.0011(3) 0.0005(3) 0.0001(3)
C8 0.0104(3) 0.0140(4) 0.0114(3) 0.0001(3) 0.0011(3) -0.0009(3)
C9 0.0115(3) 0.0175(4) 0.0124(3) 0.0003(3) 0.0004(3) 0.0001(3)
C10 0.0111(3) 0.0213(5) 0.0150(4) -0.0016(3) 0.0016(3) -0.0010(3)
C11 0.0140(4) 0.0240(5) 0.0143(4) -0.0004(3) 0.0037(3) -0.0024(3)
C12 0.0156(4) 0.0225(5) 0.0128(4) 0.0022(3) 0.0028(3) -0.0021(4)
C13 0.0139(4) 0.0144(4) 0.0145(4) 0.0027(3) -0.0003(3) 0.0013(3)
Fe12 0.01073(5) 0.01107(6) 0.00963(5) -0.00149(4) 0.00116(4) -0.00050(4)
S2 0.02107(11) 0.01432(10) 0.01683(10) -0.00039(8) -0.00333(8) 0.00317(9)
S3 0.01817(11) 0.01302(10) 0.02056(11) 0.00098(8) -0.00126(8) 0.00077(8)
N8 0.0109(3) 0.0141(3) 0.0118(3) -0.0008(3) 0.0010(2) 0.0008(3)
N9 0.0106(3) 0.0146(3) 0.0113(3) -0.0021(3) 0.0009(2) -0.0009(3)
N10 0.0162(3) 0.0147(4) 0.0165(3) -0.0009(3) 0.0001(3) -0.0003(3)
N11 0.0112(3) 0.0149(3) 0.0116(3) -0.0021(3) 0.0020(2) -0.0009(3)
N12 0.0148(3) 0.0165(4) 0.0120(3) -0.0015(3) 0.0025(3) -0.0019(3)
N13 0.0109(3) 0.0131(3) 0.0097(3) -0.0013(2) 0.0002(2) -0.0004(3)
N14 0.0152(3) 0.0177(4) 0.0106(3) -0.0042(3) -0.0003(2) -0.0012(3)
N15 0.0117(3) 0.0131(3) 0.0122(3) -0.0010(3) 0.0015(2) 0.0000(3)
N16 0.0105(3) 0.0138(3) 0.0120(3) -0.0020(3) 0.0012(2) -0.0008(3)
N17 0.0194(4) 0.0153(4) 0.0174(4) -0.0005(3) 0.0023(3) -0.0001(3)
N18 0.0111(3) 0.0148(3) 0.0117(3) -0.0020(3) 0.0023(2) -0.0013(3)
N19 0.0155(3) 0.0163(4) 0.0117(3) -0.0011(3) 0.0025(2) 0.0011(3)
N20 0.0111(3) 0.0129(3) 0.0095(3) -0.0015(2) 0.0004(2) -0.0002(3)
N21 0.0150(3) 0.0168(4) 0.0102(3) -0.0036(3) -0.0008(2) -0.0004(3)
C14 0.0113(3) 0.0163(4) 0.0136(4) -0.0003(3) 0.0011(3) 0.0016(3)
C15 0.0103(3) 0.0188(4) 0.0166(4) -0.0005(3) 0.0003(3) 0.0007(3)
C16 0.0119(4) 0.0187(4) 0.0155(4) -0.0016(3) -0.0019(3) 0.0005(3)
C17 0.0120(3) 0.0167(4) 0.0132(4) -0.0022(3) -0.0011(3) 0.0010(3)
C18 0.0108(3) 0.0126(4) 0.0117(3) -0.0002(3) 0.0001(3) 0.0010(3)
C19 0.0106(3) 0.0129(4) 0.0101(3) -0.0009(3) 0.0005(2) 0.0007(3)
C20 0.0111(3) 0.0126(4) 0.0110(3) -0.0007(3) 0.0003(3) -0.0011(3)
C21 0.0117(3) 0.0133(4) 0.0110(3) -0.0002(3) 0.0019(3) -0.0001(3)
C22 0.0122(3) 0.0173(4) 0.0118(3) 0.0001(3) 0.0006(3) -0.0003(3)
C23 0.0127(4) 0.0177(4) 0.0161(4) 0.0019(3) 0.0022(3) 0.0007(3)
C24 0.0157(4) 0.0183(4) 0.0165(4) -0.0009(3) 0.0057(3) -0.0010(3)
C25 0.0172(4) 0.0195(4) 0.0138(4) -0.0027(3) 0.0045(3) -0.0020(3)
C26 0.0141(4) 0.0141(4) 0.0144(4) -0.0024(3) 0.0003(3) -0.0011(3)
C27 0.0109(3) 0.0161(4) 0.0149(4) -0.0008(3) 0.0016(3) -0.0001(3)
C28 0.0111(3) 0.0179(4) 0.0173(4) 0.0002(3) 0.0004(3) 0.0007(3)
C29 0.0122(4) 0.0185(4) 0.0157(4) 0.0003(3) -0.0015(3) 0.0002(3)
C30 0.0131(4) 0.0168(4) 0.0128(4) -0.0011(3) -0.0008(3) 0.0013(3)
C31 0.0110(3) 0.0126(4) 0.0120(3) -0.0009(3) 0.0001(3) 0.0001(3)
C32 0.0109(3) 0.0126(4) 0.0104(3) -0.0014(3) 0.0006(3) 0.0000(3)
C33 0.0107(3) 0.0131(4) 0.0113(3) -0.0008(3) 0.0012(3) -0.0004(3)
C34 0.0121(3) 0.0138(4) 0.0117(3) 0.0004(3) 0.0018(3) 0.0009(3)
C35 0.0129(4) 0.0197(4) 0.0130(4) 0.0001(3) 0.0015(3) -0.0002(3)
C36 0.0137(4) 0.0225(5) 0.0167(4) 0.0014(3) 0.0028(3) 0.0005(3)
C37 0.0166(4) 0.0216(5) 0.0167(4) 0.0009(3) 0.0059(3) 0.0019(4)
C38 0.0186(4) 0.0196(4) 0.0134(4) -0.0012(3) 0.0044(3) 0.0023(4)
C39 0.0153(4) 0.0144(4) 0.0160(4) -0.0024(3) 0.0023(3) -0.0008(3)
Fe21 0.00951(7) 0.01173(8) 0.00979(7) 0.00023(6) 0.00022(5) -0.00091(6)
S4 0.01375(9) 0.01970(11) 0.01398(10) 0.00457(8) 0.00292(7) 0.00059(8)
N22 0.0106(3) 0.0147(3) 0.0119(3) 0.0007(3) 0.0002(2) -0.0014(3)
N23 0.0094(3) 0.0140(3) 0.0137(3) -0.0002(3) -0.0002(2) -0.0007(3)
N24 0.0154(3) 0.0164(4) 0.0134(3) 0.0012(3) 0.0009(3) -0.0002(3)
N25 0.0105(3) 0.0143(3) 0.0133(3) -0.0012(3) -0.0008(2) -0.0009(3)
N26 0.0147(3) 0.0145(3) 0.0118(3) -0.0008(3) -0.0001(2) -0.0010(3)
N27 0.0110(3) 0.0119(3) 0.0124(3) -0.0005(2) -0.0002(2) 0.0004(3)
N28 0.0174(4) 0.0149(4) 0.0158(3) -0.0034(3) -0.0009(3) 0.0038(3)
C40 0.0111(3) 0.0183(4) 0.0138(4) 0.0011(3) -0.0003(3) -0.0016(3)
C41 0.0114(3) 0.0194(4) 0.0161(4) 0.0027(3) -0.0012(3) 0.0001(3)
C42 0.0121(4) 0.0166(4) 0.0205(4) 0.0038(3) -0.0004(3) 0.0018(3)
C43 0.0119(4) 0.0136(4) 0.0194(4) 0.0014(3) -0.0004(3) 0.0006(3)
C44 0.0106(3) 0.0131(4) 0.0135(3) 0.0017(3) 0.0003(3) -0.0007(3)
C45 0.0105(3) 0.0124(4) 0.0126(3) 0.0010(3) 0.0000(3) -0.0012(3)
C46 0.0105(3) 0.0122(4) 0.0120(3) 0.0001(3) 0.0003(3) -0.0002(3)
C47 0.0114(3) 0.0124(4) 0.0111(3) 0.0008(3) -0.0006(3) -0.0008(3)
C48 0.0120(3) 0.0151(4) 0.0127(3) -0.0001(3) -0.0010(3) 0.0010(3)
C49 0.0127(4) 0.0176(4) 0.0152(4) 0.0007(3) -0.0026(3) 0.0001(3)
C50 0.0141(4) 0.0184(4) 0.0156(4) 0.0001(3) -0.0036(3) -0.0015(3)
C51 0.0172(4) 0.0159(4) 0.0127(4) -0.0017(3) -0.0014(3) -0.0020(3)
C52 0.0115(3) 0.0145(4) 0.0135(4) 0.0004(3) 0.0004(3) -0.0002(3)
Fe22 0.00964(5) 0.01207(6) 0.01015(5) -0.00041(4) 0.00117(4) 0.00022(4)
S5 0.01397(9) 0.01704(11) 0.01294(9) -0.00311(8) 0.00204(7) -0.00032(8)
S6 0.01523(10) 0.01876(11) 0.01497(10) -0.00424(8) 0.00392(7) -0.00122(8)
N29 0.0120(3) 0.0149(3) 0.0115(3) -0.0004(3) 0.0004(2) 0.0002(3)
N30 0.0104(3) 0.0142(3) 0.0134(3) 0.0003(3) 0.0003(2) -0.0006(3)
N31 0.0145(3) 0.0164(4) 0.0138(3) -0.0012(3) 0.0005(3) 0.0010(3)
N32 0.0113(3) 0.0150(3) 0.0131(3) 0.0013(3) -0.0001(2) 0.0001(3)
N33 0.0151(3) 0.0149(3) 0.0121(3) 0.0013(3) 0.0008(2) 0.0013(3)
N34 0.0121(3) 0.0131(3) 0.0122(3) 0.0010(3) -0.0001(2) -0.0012(3)
N35 0.0170(4) 0.0148(4) 0.0158(3) 0.0028(3) 0.0005(3) -0.0035(3)
N36 0.0114(3) 0.0162(4) 0.0129(3) -0.0017(3) 0.0016(2) -0.0004(3)
N37 0.0100(3) 0.0139(3) 0.0145(3) -0.0002(3) 0.0007(2) -0.0007(3)
N38 0.0151(3) 0.0181(4) 0.0152(3) -0.0020(3) 0.0015(3) -0.0001(3)
N39 0.0111(3) 0.0137(3) 0.0132(3) 0.0007(3) 0.0002(2) 0.0005(3)
N40 0.0191(4) 0.0137(3) 0.0130(3) 0.0013(3) 0.0010(3) 0.0019(3)
N41 0.0139(3) 0.0114(3) 0.0131(3) 0.0009(3) 0.0019(2) -0.0007(3)
N42 0.0203(4) 0.0132(4) 0.0175(4) 0.0034(3) 0.0026(3) -0.0037(3)
C53 0.0118(3) 0.0174(4) 0.0147(4) -0.0003(3) -0.0004(3) -0.0004(3)
C54 0.0127(4) 0.0197(4) 0.0161(4) -0.0014(3) -0.0007(3) -0.0021(3)
C55 0.0141(4) 0.0173(4) 0.0177(4) -0.0025(3) -0.0001(3) -0.0034(3)
C56 0.0143(4) 0.0146(4) 0.0173(4) -0.0011(3) 0.0002(3) -0.0017(3)
C57 0.0116(3) 0.0138(4) 0.0120(3) -0.0014(3) 0.0006(3) -0.0004(3)
C58 0.0123(3) 0.0123(4) 0.0121(3) -0.0001(3) 0.0010(3) 0.0001(3)
C59 0.0120(3) 0.0126(4) 0.0115(3) -0.0004(3) 0.0007(3) -0.0003(3)
C60 0.0130(3) 0.0131(4) 0.0108(3) -0.0004(3) -0.0002(3) 0.0006(3)
C61 0.0139(4) 0.0150(4) 0.0129(4) 0.0002(3) -0.0012(3) -0.0014(3)
C62 0.0141(4) 0.0183(4) 0.0134(4) -0.0011(3) -0.0016(3) -0.0011(3)
C63 0.0144(4) 0.0189(4) 0.0143(4) 0.0002(3) -0.0017(3) 0.0012(3)
C64 0.0162(4) 0.0168(4) 0.0134(4) 0.0013(3) -0.0003(3) 0.0019(3)
C65 0.0111(3) 0.0147(4) 0.0136(4) -0.0001(3) 0.0007(3) -0.0003(3)
C66 0.0117(3) 0.0210(4) 0.0149(4) -0.0028(3) 0.0012(3) -0.0003(3)
C67 0.0115(4) 0.0226(5) 0.0197(4) -0.0054(4) 0.0017(3) -0.0025(3)
C68 0.0147(4) 0.0187(4) 0.0235(5) -0.0050(4) 0.0044(3) -0.0040(3)
C69 0.0138(4) 0.0147(4) 0.0212(4) -0.0023(3) 0.0032(3) -0.0017(3)
C70 0.0112(3) 0.0136(4) 0.0141(4) -0.0022(3) 0.0022(3) -0.0008(3)
C71 0.0119(3) 0.0123(4) 0.0135(3) -0.0005(3) 0.0019(3) 0.0001(3)
C72 0.0124(3) 0.0122(4) 0.0122(3) -0.0003(3) 0.0015(3) -0.0006(3)
C73 0.0145(4) 0.0124(4) 0.0111(3) -0.0001(3) -0.0006(3) 0.0006(3)
C74 0.0144(4) 0.0155(4) 0.0133(4) 0.0006(3) -0.0022(3) -0.0003(3)
C75 0.0143(4) 0.0180(4) 0.0152(4) -0.0012(3) -0.0033(3) 0.0010(3)
C76 0.0200(4) 0.0159(4) 0.0159(4) -0.0020(3) -0.0051(3) 0.0033(3)
C77 0.0235(5) 0.0145(4) 0.0141(4) 0.0013(3) -0.0019(3) 0.0028(4)
C78 0.0114(3) 0.0170(4) 0.0149(4) -0.0007(3) 0.0013(3) -0.0013(3)

loop_
_atom_type_symbol
_atom_type_description
_atom_type_scat_dispersion_real
_atom_type_scat_dispersion_imag
_atom_type_scat_source
C C 0.0000 0.0000 'International Tables Vol C Tables 4.2.6.8 and 6.1.1.4'
H H 0.0000 0.0000 'International Tables Vol C Tables 4.2.6.8 and 6.1.1.4'
N N 0.0000 0.0000 'International Tables Vol C Tables 4.2.6.8 and 6.1.1.4'
S S 0.0530 0.0610 'International Tables Vol C Tables 4.2.6.8 and 6.1.1.4'
Fe Fe 0.2090 0.4410 'International Tables Vol C Tables 4.2.6.8 and 6.1.1.4'

loop_
_geom_angle_atom_site_label_1
_geom_angle_atom_site_label_2
_geom_angle_atom_site_label_3
_geom_angle
_geom_angle_site_symmetry_1
_geom_angle_site_symmetry_3
N3 Fe11 N3 180.00(4) 3_765 .
N3 Fe11 N2 89.95(3) 3_765 3_765
N3 Fe11 N2 90.05(3) . 3_765
N3 Fe11 N2 90.05(3) 3_765 .
N3 Fe11 N2 89.95(3) . .
N2 Fe11 N2 180.0 3_765 .
N3 Fe11 N1 93.10(3) 3_765 3_765
N3 Fe11 N1 86.90(3) . 3_765
N2 Fe11 N1 75.83(3) 3_765 3_765
N2 Fe11 N1 104.17(3) . 3_765
N3 Fe11 N1 86.90(3) 3_765 .
N3 Fe11 N1 93.10(3) . .
N2 Fe11 N1 104.17(3) 3_765 .
N2 Fe11 N1 75.83(3) . .
N1 Fe11 N1 180.00(5) 3_765 .
C1 N1 C5 118.36(8) . .
C1 N1 Fe11 125.54(6) . .
C5 N1 Fe11 115.95(6) . .
C6 N2 N4 108.96(7) . .
C6 N2 Fe11 114.29(6) . .
N4 N2 Fe11 136.48(6) . .
C13 N3 Fe11 163.89(8) . .
C7 N4 N2 106.46(7) . .
C12 N5 C8 117.28(9) . .
C6 N6 C7 105.53(7) . .
C6 N6 N7 124.97(8) . .
C7 N6 N7 129.23(8) . .
N6 N7 H1N 104.6(10) . .
N6 N7 H2N 98.7(10) . .
H1N N7 H2N 110.7(14) . .
N1 C1 C2 122.73(9) . .
N1 C1 H1A 118.6 . .
C2 C1 H1A 118.6 . .
C3 C2 C1 118.42(9) . .
C3 C2 H2A 120.8 . .
C1 C2 H2A 120.8 . .
C2 C3 C4 119.53(9) . .
C2 C3 H3A 120.2 . .
C4 C3 H3A 120.2 . .
C3 C4 C5 118.37(9) . .
C3 C4 H4A 120.8 . .
C5 C4 H4A 120.8 . .
N1 C5 C4 122.59(8) . .
N1 C5 C6 112.67(8) . .
C4 C5 C6 124.71(8) . .
N2 C6 N6 109.02(8) . .
N2 C6 C5 120.98(8) . .
N6 C6 C5 129.99(8) . .
N4 C7 N6 110.03(8) . .
N4 C7 C8 123.86(8) . .
N6 C7 C8 126.05(8) . .
N5 C8 C9 123.70(8) . .
N5 C8 C7 116.72(8) . .
C9 C8 C7 119.57(8) . .
C10 C9 C8 118.08(9) . .
C10 C9 H9A 121.0 . .
C8 C9 H9A 121.0 . .
C9 C10 C11 118.84(9) . .
C9 C10 H10A 120.6 . .
C11 C10 H10A 120.6 . .
C12 C11 C10 118.79(9) . .
C12 C11 H11A 120.6 . .
C10 C11 H11A 120.6 . .
N5 C12 C11 123.29(9) . .
N5 C12 H12A 118.4 . .
C11 C12 H12A 118.4 . .
N3 C13 S1 178.77(10) . .
N17 Fe12 N10 179.38(4) . .
N17 Fe12 N9 90.60(3) . .
N10 Fe12 N9 89.95(3) . .
N17 Fe12 N16 89.33(3) . .
N10 Fe12 N16 90.13(3) . .
N9 Fe12 N16 179.31(3) . .
N17 Fe12 N8 89.23(3) . .
N10 Fe12 N8 90.63(3) . .
N9 Fe12 N8 75.80(3) . .
N16 Fe12 N8 104.88(3) . .
N17 Fe12 N15 94.26(3) . .
N10 Fe12 N15 85.88(3) . .
N9 Fe12 N15 103.48(3) . .
N16 Fe12 N15 75.84(3) . .
N8 Fe12 N15 176.45(3) . .
C14 N8 C18 118.28(8) . .
C14 N8 Fe12 125.32(6) . .
C18 N8 Fe12 116.39(6) . .
C19 N9 N11 108.96(7) . .
C19 N9 Fe12 114.28(6) . .
N11 N9 Fe12 136.54(6) . .
C26 N10 Fe12 164.31(8) . .
C20 N11 N9 106.51(8) . .
C25 N12 C21 117.31(9) . .
C19 N13 C20 105.81(7) . .
C19 N13 N14 124.87(8) . .
C20 N13 N14 129.12(8) . .
N13 N14 H4N 100.7(10) . .
N13 N14 H3N 104.7(10) . .
H4N N14 H3N 106.0(14) . .
C27 N15 C31 118.31(8) . .
C27 N15 Fe12 125.31(6) . .
C31 N15 Fe12 115.88(6) . .
C32 N16 N18 108.68(7) . .
C32 N16 Fe12 114.24(6) . .
N18 N16 Fe12 136.77(6) . .
C39 N17 Fe12 168.44(9) . .
C33 N18 N16 106.68(8) . .
C38 N19 C34 117.44(9) . .
C32 N20 C33 105.38(7) . .
C32 N20 N21 125.11(8) . .
C33 N20 N21 129.34(8) . .
N20 N21 H6N 100.7(10) . .
N20 N21 H5N 104.6(10) . .
H6N N21 H5N 111.5(14) . .
N8 C14 C15 122.84(9) . .
N8 C14 H14A 118.6 . .
C15 C14 H14A 118.6 . .
C16 C15 C14 118.53(9) . .
C16 C15 H15A 120.7 . .
C14 C15 H15A 120.7 . .
C15 C16 C17 119.45(9) . .
C15 C16 H16A 120.3 . .
C17 C16 H16A 120.3 . .
C16 C17 C18 118.26(9) . .
C16 C17 H17A 120.9 . .
C18 C17 H17A 120.9 . .
N8 C18 C17 122.62(8) . .
N8 C18 C19 112.13(8) . .
C17 C18 C19 125.23(8) . .
N9 C19 N13 108.72(8) . .
N9 C19 C18 121.14(8) . .
N13 C19 C18 130.13(8) . .
N11 C20 N13 110.00(8) . .
N11 C20 C21 124.54(8) . .
N13 C20 C21 125.46(8) . .
N12 C21 C22 123.58(8) . .
N12 C21 C20 116.76(8) . .
C22 C21 C20 119.65(8) . .
C23 C22 C21 118.12(9) . .
C23 C22 H22A 120.9 . .
C21 C22 H22A 120.9 . .
C24 C23 C22 118.85(9) . .
C24 C23 H23A 120.6 . .
C22 C23 H23A 120.6 . .
C23 C24 C25 118.84(9) . .
C23 C24 H24A 120.6 . .
C25 C24 H24A 120.6 . .
N12 C25 C24 123.25(9) . .
N12 C25 H25A 118.4 . .
C24 C25 H25A 118.4 . .
N10 C26 S2 178.55(10) . .
N15 C27 C28 122.66(9) . .
N15 C27 H27A 118.7 . .
C28 C27 H27A 118.7 . .
C29 C28 C27 118.71(9) . .
C29 C28 H28A 120.6 . .
C27 C28 H28A 120.6 . .
C28 C29 C30 119.25(9) . .
C28 C29 H29A 120.4 . .
C30 C29 H29A 120.4 . .
C31 C30 C29 118.47(9) . .
C31 C30 H30A 120.8 . .
C29 C30 H30A 120.8 . .
N15 C31 C30 122.60(8) . .
N15 C31 C32 112.69(8) . .
C30 C31 C32 124.67(8) . .
N16 C32 N20 109.17(8) . .
N16 C32 C31 120.98(8) . .
N20 C32 C31 129.85(8) . .
N18 C33 N20 110.10(8) . .
N18 C33 C34 124.03(8) . .
N20 C33 C34 125.87(8) . .
N19 C34 C35 123.56(9) . .
N19 C34 C33 116.85(8) . .
C35 C34 C33 119.58(8) . .
C36 C35 C34 118.12(9) . .
C36 C35 H35A 120.9 . .
C34 C35 H35A 120.9 . .
C37 C36 C35 118.87(10) . .
C37 C36 H36A 120.6 . .
C35 C36 H36A 120.6 . .
C36 C37 C38 118.96(9) . .
C36 C37 H37A 120.5 . .
C38 C37 H37A 120.5 . .
N19 C38 C37 122.98(9) . .
N19 C38 H38A 118.5 . .
C37 C38 H38A 118.5 . .
N17 C39 S3 178.52(10) . .
N24 Fe21 N24 180.00(5) 3_665 .
N24 Fe21 N23 92.19(3) 3_665 .
N24 Fe21 N23 87.81(3) . .
N24 Fe21 N23 87.81(3) 3_665 3_665
N24 Fe21 N23 92.19(3) . 3_665
N23 Fe21 N23 180.00(4) . 3_665
N24 Fe21 N22 90.03(3) 3_665 .
N24 Fe21 N22 89.97(3) . .
N23 Fe21 N22 75.92(3) . .
N23 Fe21 N22 104.08(3) 3_665 .
N24 Fe21 N22 89.97(3) 3_665 3_665
N24 Fe21 N22 90.03(3) . 3_665
N23 Fe21 N22 104.08(3) . 3_665
N23 Fe21 N22 75.92(3) 3_665 3_665
N22 Fe21 N22 180.0 . 3_665
C40 N22 C44 118.45(9) . .
C40 N22 Fe21 126.03(7) . .
C44 N22 Fe21 115.34(6) . .
C45 N23 N25 108.70(8) . .
C45 N23 Fe21 112.46(6) . .
N25 N23 Fe21 133.22(7) . .
C52 N24 Fe21 167.08(8) . .
C46 N25 N23 106.77(8) . .
C51 N26 C47 117.11(9) . .
C45 N27 C46 105.69(8) . .
C45 N27 N28 124.56(8) . .
C46 N27 N28 129.57(8) . .
N27 N28 H8N 103.6(10) . .
N27 N28 H7N 107.6(10) . .
H8N N28 H7N 108.7(14) . .
N22 C40 C41 122.86(9) . .
N22 C40 H40A 118.6 . .
C41 C40 H40A 118.6 . .
C42 C41 C40 118.31(9) . .
C42 C41 H41A 120.8 . .
C40 C41 H41A 120.8 . .
C41 C42 C43 119.59(10) . .
C41 C42 H42A 120.2 . .
C43 C42 H42A 120.2 . .
C44 C43 C42 118.32(9) . .
C44 C43 H43A 120.8 . .
C42 C43 H43A 120.8 . .
N22 C44 C43 122.46(9) . .
N22 C44 C45 111.95(8) . .
C43 C44 C45 125.56(9) . .
N23 C45 N27 108.91(8) . .
N23 C45 C44 120.80(8) . .
N27 C45 C44 130.29(9) . .
N25 C46 N27 109.92(8) . .
N25 C46 C47 123.65(8) . .
N27 C46 C47 126.38(8) . .
N26 C47 C48 123.39(9) . .
N26 C47 C46 117.24(8) . .
C48 C47 C46 119.34(8) . .
C49 C48 C47 118.44(9) . .
C49 C48 H48A 120.8 . .
C47 C48 H48A 120.8 . .
C48 C49 C50 118.72(9) . .
C48 C49 H49A 120.6 . .
C50 C49 H49A 120.6 . .
C51 C50 C49 118.44(9) . .
C51 C50 H50A 120.8 . .
C49 C50 H50A 120.8 . .
N26 C51 C50 123.76(9) . .
N26 C51 H51A 118.1 . .
C50 C51 H51A 118.1 . .
N24 C52 S4 177.91(10) . .
N38 Fe22 N31 179.41(4) . .
N38 Fe22 N37 92.40(3) . .
N31 Fe22 N37 87.41(3) . .
N38 Fe22 N30 89.01(3) . .
N31 Fe22 N30 91.19(3) . .
N37 Fe22 N30 177.79(3) . .
N38 Fe22 N29 89.13(3) . .
N31 Fe22 N29 91.46(3) . .
N37 Fe22 N29 102.56(3) . .
N30 Fe22 N29 75.75(3) . .
N38 Fe22 N36 89.63(3) . .
N31 Fe22 N36 89.78(3) . .
N37 Fe22 N36 75.14(3) . .
N30 Fe22 N36 106.59(3) . .
N29 Fe22 N36 177.34(3) . .
C53 N29 C57 118.33(9) . .
C53 N29 Fe22 126.01(7) . .
C57 N29 Fe22 115.48(6) . .
C58 N30 N32 108.59(8) . .
C58 N30 Fe22 112.56(6) . .
N32 N30 Fe22 135.09(7) . .
C65 N31 Fe22 172.94(9) . .
C59 N32 N30 106.75(8) . .
C64 N33 C60 116.78(9) . .
C58 N34 C59 105.58(8) . .
C58 N34 N35 123.48(8) . .
C59 N34 N35 130.70(8) . .
N34 N35 H10N 104.2(11) . .
N34 N35 H9N 102.6(10) . .
H10N N35 H9N 113.4(14) . .
C66 N36 C70 118.07(9) . .
C66 N36 Fe22 126.01(7) . .
C70 N36 Fe22 115.88(6) . .
C71 N37 N39 108.96(8) . .
C71 N37 Fe22 115.03(6) . .
N39 N37 Fe22 134.65(7) . .
C78 N38 Fe22 168.96(9) . .
C72 N39 N37 106.53(8) . .
C77 N40 C73 116.97(9) . .
C71 N41 C72 105.59(8) . .
C71 N41 N42 125.45(8) . .
C72 N41 N42 128.91(8) . .
N41 N42 H11N 106.8(10) . .
N41 N42 H12N 103.1(11) . .
H11N N42 H12N 111.1(14) . .
N29 C53 C54 122.78(10) . .
N29 C53 H53A 118.6 . .
C54 C53 H53A 118.6 . .
C55 C54 C53 118.54(9) . .
C55 C54 H54A 120.7 . .
C53 C54 H54A 120.7 . .
C54 C55 C56 119.45(10) . .
C54 C55 H55A 120.3 . .
C56 C55 H55A 120.3 . .
C57 C56 C55 118.35(10) . .
C57 C56 H56A 120.8 . .
C55 C56 H56A 120.8 . .
N29 C57 C56 122.55(9) . .
N29 C57 C58 112.20(8) . .
C56 C57 C58 125.22(9) . .
N30 C58 N34 109.17(8) . .
N30 C58 C57 121.02(8) . .
N34 C58 C57 129.81(9) . .
N32 C59 N34 109.89(8) . .
N32 C59 C60 123.16(8) . .
N34 C59 C60 126.70(9) . .
N33 C60 C61 123.69(9) . .
N33 C60 C59 117.42(8) . .
C61 C60 C59 118.73(9) . .
C62 C61 C60 118.39(9) . .
C62 C61 H61A 120.8 . .
C60 C61 H61A 120.8 . .
C63 C62 C61 118.73(9) . .
C63 C62 H62A 120.6 . .
C61 C62 H62A 120.6 . .
C62 C63 C64 118.43(9) . .
C62 C63 H63A 120.8 . .
C64 C63 H63A 120.8 . .
N33 C64 C63 123.87(10) . .
N33 C64 H64A 118.1 . .
C63 C64 H64A 118.1 . .
N31 C65 S5 177.53(10) . .
N36 C66 C67 123.09(10) . .
N36 C66 H66A 118.5 . .
C67 C66 H66A 118.5 . .
C68 C67 C66 118.35(9) . .
C68 C67 H67A 120.8 . .
C66 C67 H67A 120.8 . .
C67 C68 C69 119.47(10) . .
C67 C68 H68A 120.3 . .
C69 C68 H68A 120.3 . .
C70 C69 C68 118.23(10) . .
C70 C69 H69A 120.9 . .
C68 C69 H69A 120.9 . .
N36 C70 C69 122.78(9) . .
N36 C70 C71 111.96(8) . .
C69 C70 C71 125.23(9) . .
N37 C71 N41 108.86(8) . .
N37 C71 C70 120.63(9) . .
N41 C71 C70 130.44(9) . .
N39 C72 N41 110.05(8) . .
N39 C72 C73 124.02(8) . .
N41 C72 C73 125.68(9) . .
N40 C73 C74 123.55(9) . .
N40 C73 C72 117.40(9) . .
C74 C73 C72 118.94(8) . .
C75 C74 C73 118.27(9) . .
C75 C74 H74A 120.9 . .
C73 C74 H74A 120.9 . .
C74 C75 C76 118.89(10) . .
C74 C75 H75A 120.6 . .
C76 C75 H75A 120.6 . .
C77 C76 C75 118.47(9) . .
C77 C76 H76A 120.8 . .
C75 C76 H76A 120.8 . .
N40 C77 C76 123.73(10) . .
N40 C77 H77A 118.1 . .
C76 C77 H77A 118.1 . .
N38 C78 S6 178.56(10) . .

loop_
_geom_bond_atom_site_label_1
_geom_bond_atom_site_label_2
_geom_bond_distance
_geom_bond_site_symmetry_2
Fe11 N3 2.1214(10) 3_765
Fe11 N3 2.1214(10) .
Fe11 N2 2.1431(8) 3_765
Fe11 N2 2.1431(8) .
Fe11 N1 2.1996(8) 3_765
Fe11 N1 2.1996(8) .
S1 C13 1.6324(11) .
N1 C1 1.3346(12) .
N1 C5 1.3502(12) .
N2 C6 1.3221(12) .
N2 N4 1.3652(11) .
N3 C13 1.1699(13) .
N4 C7 1.3226(12) .
N5 C12 1.3378(12) .
N5 C8 1.3399(12) .
N6 C6 1.3541(12) .
N6 C7 1.3710(12) .
N6 N7 1.4133(11) .
N7 H1N 0.883(15) .
N7 H2N 0.882(16) .
C1 C2 1.3966(13) .
C1 H1A 0.9300 .
C2 C3 1.3832(14) .
C2 H2A 0.9300 .
C3 C4 1.3889(13) .
C3 H3A 0.9300 .
C4 C5 1.3896(13) .
C4 H4A 0.9300 .
C5 C6 1.4633(12) .
C7 C8 1.4603(12) .
C8 C9 1.3941(13) .
C9 C10 1.3870(13) .
C9 H9A 0.9300 .
C10 C11 1.3897(14) .
C10 H10A 0.9300 .
C11 C12 1.3871(15) .
C11 H11A 0.9300 .
C12 H12A 0.9300 .
Fe12 N17 2.1200(10) .
Fe12 N10 2.1319(10) .
Fe12 N9 2.1383(8) .
Fe12 N16 2.1464(8) .
Fe12 N8 2.1947(8) .
Fe12 N15 2.2010(8) .
S2 C26 1.6363(11) .
S3 C39 1.6360(11) .
N8 C14 1.3366(12) .
N8 C18 1.3502(12) .
N9 C19 1.3238(12) .
N9 N11 1.3662(11) .
N10 C26 1.1669(13) .
N11 C20 1.3193(12) .
N12 C25 1.3359(13) .
N12 C21 1.3414(12) .
N13 C19 1.3535(11) .
N13 C20 1.3686(12) .
N13 N14 1.4131(11) .
N14 H4N 0.879(16) .
N14 H3N 0.912(15) .
N15 C27 1.3357(12) .
N15 C31 1.3514(12) .
N16 C32 1.3235(12) .
N16 N18 1.3668(11) .
N17 C39 1.1656(14) .
N18 C33 1.3184(12) .
N19 C38 1.3383(13) .
N19 C34 1.3399(12) .
N20 C32 1.3543(11) .
N20 C33 1.3727(12) .
N20 N21 1.4123(11) .
N21 H6N 0.874(16) .
N21 H5N 0.873(15) .
C14 C15 1.3899(14) .
C14 H14A 0.9300 .
C15 C16 1.3860(14) .
C15 H15A 0.9300 .
C16 C17 1.3896(13) .
C16 H16A 0.9300 .
C17 C18 1.3913(13) .
C17 H17A 0.9300 .
C18 C19 1.4657(13) .
C20 C21 1.4619(13) .
C21 C22 1.3927(13) .
C22 C23 1.3873(13) .
C22 H22A 0.9300 .
C23 C24 1.3862(14) .
C23 H23A 0.9300 .
C24 C25 1.3880(15) .
C24 H24A 0.9300 .
C25 H25A 0.9300 .
C27 C28 1.3942(14) .
C27 H27A 0.9300 .
C28 C29 1.3821(14) .
C28 H28A 0.9300 .
C29 C30 1.3921(14) .
C29 H29A 0.9300 .
C30 C31 1.3873(13) .
C30 H30A 0.9300 .
C31 C32 1.4631(13) .
C33 C34 1.4626(13) .
C34 C35 1.3931(13) .
C35 C36 1.3865(14) .
C35 H35A 0.9300 .
C36 C37 1.3851(15) .
C36 H36A 0.9300 .
C37 C38 1.3888(15) .
C37 H37A 0.9300 .
C38 H38A 0.9300 .
Fe21 N24 2.1203(8) 3_665
Fe21 N24 2.1203(8) .
Fe21 N23 2.1427(9) .
Fe21 N23 2.1427(9) 3_665
Fe21 N22 2.2112(9) .
Fe21 N22 2.2113(9) 3_665
S4 C52 1.6304(10) .
N22 C40 1.3380(12) .
N22 C44 1.3508(13) .
N23 C45 1.3243(12) .
N23 N25 1.3683(11) .
N24 C52 1.1707(12) .
N25 C46 1.3174(12) .
N26 C51 1.3373(13) .
N26 C47 1.3385(12) .
N27 C45 1.3545(12) .
N27 C46 1.3720(12) .
N27 N28 1.4078(12) .
N28 H8N 0.879(16) .
N28 H7N 0.882(15) .
C40 C41 1.3909(15) .
C40 H40A 0.9300 .
C41 C42 1.3845(15) .
C41 H41A 0.9300 .
C42 C43 1.3946(14) .
C42 H42A 0.9300 .
C43 C44 1.3873(14) .
C43 H43A 0.9300 .
C44 C45 1.4701(13) .
C46 C47 1.4672(13) .
C47 C48 1.3949(13) .
C48 C49 1.3859(13) .
C48 H48A 0.9300 .
C49 C50 1.3896(15) .
C49 H49A 0.9300 .
C50 C51 1.3868(14) .
C50 H50A 0.9300 .
C51 H51A 0.9300 .
Fe22 N38 2.1135(9) .
Fe22 N31 2.1210(9) .
Fe22 N37 2.1307(9) .
Fe22 N30 2.1552(9) .
Fe22 N29 2.2131(9) .
Fe22 N36 2.2265(9) .
S5 C65 1.6329(10) .
S6 C78 1.6307(10) .
N29 C53 1.3384(12) .
N29 C57 1.3505(13) .
N30 C58 1.3224(12) .
N30 N32 1.3725(11) .
N31 C65 1.1709(12) .
N32 C59 1.3179(12) .
N33 C64 1.3386(13) .
N33 C60 1.3389(13) .
N34 C58 1.3541(12) .
N34 C59 1.3753(12) .
N34 N35 1.4078(12) .
N35 H10N 0.812(16) .
N35 H9N 0.928(15) .
N36 C66 1.3380(13) .
N36 C70 1.3531(13) .
N37 C71 1.3226(12) .
N37 N39 1.3659(11) .
N38 C78 1.1714(13) .
N39 C72 1.3184(12) .
N40 C77 1.3390(13) .
N40 C73 1.3408(13) .
N41 C71 1.3540(12) .
N41 C72 1.3713(12) .
N41 N42 1.4078(12) .
N42 H11N 0.905(16) .
N42 H12N 0.857(16) .
C53 C54 1.3893(15) .
C53 H53A 0.9300 .
C54 C55 1.3837(15) .
C54 H54A 0.9300 .
C55 C56 1.3925(14) .
C55 H55A 0.9300 .
C56 C57 1.3871(14) .
C56 H56A 0.9300 .
C57 C58 1.4662(13) .
C59 C60 1.4697(13) .
C60 C61 1.3951(13) .
C61 C62 1.3881(13) .
C61 H61A 0.9300 .
C62 C63 1.3862(15) .
C62 H62A 0.9300 .
C63 C64 1.3919(14) .
C63 H63A 0.9300 .
C64 H64A 0.9300 .
C66 C67 1.3904(15) .
C66 H66A 0.9300 .
C67 C68 1.3869(17) .
C67 H67A 0.9300 .
C68 C69 1.3955(15) .
C68 H68A 0.9300 .
C69 C70 1.3869(14) .
C69 H69A 0.9300 .
C70 C71 1.4694(13) .
C72 C73 1.4637(13) .
C73 C74 1.3934(13) .
C74 C75 1.3859(13) .
C74 H74A 0.9300 .
C75 C76 1.3887(15) .
C75 H75A 0.9300 .
C76 C77 1.3858(16) .
C76 H76A 0.9300 .
C77 H77A 0.9300 .
